data_7218715
loop_
_publ_author_name
'Ostrowska, Katarzyna'
'Dudek, \/Lukasz'
'Grolik, Jaros\/law'
'Gryl, Marlena'
'Stadnicka, Katarzyna'

_publ_section_title
;
 Pyrrolo[2,3-b]quinoxaline with 2-(2-aminoethyl)pyridine chain highly
 selective fluorescent receptor for Zn2+exhibiting a dual fluorescence and
 AIEE in crystalline state
;
_journal_issue 3
_journal_name_full CrystEngComm
_journal_page_first 498
_journal_paper_doi 10.1039/C4CE01612B
_journal_volume 17
_journal_year 2015
_chemical_formula_sum 'C30 H23 N5 O'
_chemical_formula_weight 469.53
_chemical_melting_point 432
_chemical_name_systematic
;
 (E)-3-{[2-(2-aminoethyl)pyridine]-phenylmethylidene}-1,4-dihydro-2H-1-
  phenylpyrrolo[2,3-b]quinoxalin-2-one, racemate of two symmetrically 
  independent conformers   
;
_space_group_IT_number 9
_symmetry_cell_setting monoclinic
_symmetry_space_group_name_Hall 'C -2yc'
_symmetry_space_group_name_H-M 'C 1 c 1'
_atom_sites_solution_hydrogens difmap
_atom_sites_solution_primary direct
_atom_sites_solution_secondary difmap
_audit_creation_method SHELXL-97
_cell_angle_alpha 90.00
_cell_angle_beta 97.3451(6)
_cell_angle_gamma 90.00
_cell_formula_units_Z 8
_cell_length_a 12.65632(9)
_cell_length_b 19.63117(11)
_cell_length_c 19.20284(11)
_cell_measurement_reflns_used 50610
_cell_measurement_temperature 120.05(10)
_cell_measurement_theta_max 76.5996
_cell_measurement_theta_min 4.1770
_cell_volume 4731.96(5)
_computing_cell_refinement
;
CrysAlisPro, Agilent Technologies,
Version 1.171.36.20 (release 27-06-2012 CrysAlis171 .NET)
(compiled Jul 11 2012,15:38:31)
;
_computing_data_collection
;
CrysAlisPro, Agilent Technologies,
Version 1.171.36.20 (release 27-06-2012 CrysAlis171 .NET)
(compiled Jul 11 2012,15:38:31)
;
_computing_data_reduction
;
CrysAlisPro, Agilent Technologies,
Version 1.171.36.20 (release 27-06-2012 CrysAlis171 .NET)
(compiled Jul 11 2012,15:38:31)
;
_computing_molecular_graphics
;
ORTEP-3 for Windows (L. Farrugia, J. Appl. Cryst., 32 (1999) 837) 
and Mercury 2.3 (C. F. Macrae, P. R. Edgington, P. McCabe, E. Pidcock, 
G. P. Shields, R. Taylor, M. Towler, J. van de Streek, J. Appl. Cryst., 
39 (2006) 453)
;
_computing_publication_material
;
SHELXL-97 (M. Sheldrick, Acta Cryst. A64 (2008) 112)
;
_computing_structure_refinement
;
SHELXL-97 (M. Sheldrick, Acta Cryst. A64 (2008) 112)
;
_computing_structure_solution
; SIR92 (A. Altomare, G. Cascarano, 
C. Giacovazzo, A. Guagliardi, M. C. Burla, G. Polidori, M. Camalli, 
J. Appl. Cryst., 27 (1994) 435)
;
_diffrn_ambient_temperature 120.05(10)
_diffrn_detector_area_resol_mean 10.3756
_diffrn_measured_fraction_theta_full 0.998
_diffrn_measured_fraction_theta_max 0.998
_diffrn_measurement_device_type 'SuperNova, Dual, Cu at zero, Atlas'
_diffrn_radiation_monochromator mirror
_diffrn_radiation_source 'SuperNova (Cu) X-ray Source'
_diffrn_radiation_type 'Cu K\a'
_diffrn_radiation_wavelength 1.54184
_diffrn_reflns_av_R_equivalents 0.0301
_diffrn_reflns_av_sigmaI/netI 0.0252
_diffrn_reflns_limit_h_max 15
_diffrn_reflns_limit_h_min -15
_diffrn_reflns_limit_k_max 24
_diffrn_reflns_limit_k_min -24
_diffrn_reflns_limit_l_max 24
_diffrn_reflns_limit_l_min -24
_diffrn_reflns_number 70316
_diffrn_reflns_theta_full 76.80
_diffrn_reflns_theta_max 76.80
_diffrn_reflns_theta_min 4.18
_exptl_absorpt_coefficient_mu 0.656
_exptl_absorpt_correction_T_max 0.7793
_exptl_absorpt_correction_T_min 0.7224
_exptl_absorpt_correction_type multi-scan
_exptl_absorpt_process_details
;
CrysAlisPro, Agilent Technologies,
Version 1.171.36.20 (release 27-06-2012 CrysAlis171 .NET)
(compiled Jul 11 2012,15:38:31)
Empirical absorption correction using spherical harmonics,
 implemented in SCALE3 ABSPACK scaling algorithm.
;
_exptl_crystal_colour yellow
_exptl_crystal_density_diffrn 1.318
_exptl_crystal_density_method 'not measured'
_exptl_crystal_description block
_exptl_crystal_F_000 1968
_exptl_crystal_size_max 0.53
_exptl_crystal_size_mid 0.50
_exptl_crystal_size_min 0.40
_refine_diff_density_max 0.145
_refine_diff_density_min -0.177
_refine_diff_density_rms 0.032
_refine_ls_abs_structure_details 'Flack H D (1983), Acta Cryst. A39, 876-881'
_refine_ls_abs_structure_Flack 0.09(11)
_refine_ls_extinction_method none
_refine_ls_goodness_of_fit_ref 1.036
_refine_ls_hydrogen_treatment mixed
_refine_ls_matrix_type full
_refine_ls_number_parameters 655
_refine_ls_number_reflns 9907
_refine_ls_number_restraints 4
_refine_ls_restrained_S_all 1.036
_refine_ls_R_factor_all 0.0279
_refine_ls_R_factor_gt 0.0277
_refine_ls_shift/su_max 0.001
_refine_ls_shift/su_mean 0.000
_refine_ls_structure_factor_coef Fsqd
_refine_ls_weighting_details 'calc w=1/[\s^2^(Fo^2^)+(0.0462P)^2^+1.0346P] where P=(Fo^2^+2Fc^2^)/3'
_refine_ls_weighting_scheme calc
_refine_ls_wR_factor_gt 0.0723
_refine_ls_wR_factor_ref 0.0725
_reflns_number_gt 9840
_reflns_number_total 9907
_reflns_threshold_expression >2sigma(I)
_cod_data_source_file c4ce01612b2.cif
_cod_data_source_block (rac)-2
_cod_depositor_comments
;
The following automatic conversions were performed:

'_symmetry_cell_setting' value 'Monoclinic' changed to 'monoclinic'
according to
/usr/data/users/saulius/crontab/automatic-downloads/rss-feeds/RSC/lib/dictionaries/cif_core.dic
dictionary named 'cif_core.dic' version 2.4.2 from
2011-04-26.

'_exptl_absorpt_correction_type' value 'Multi-scan'
changed to 'multi-scan' according to
/usr/data/users/saulius/crontab/automatic-downloads/rss-feeds/RSC/lib/dictionaries/cif_core.dic
dictionary named 'cif_core.dic' version 2.4.2 from 2011-04-26.

Automatic conversion script
Id: cif_fix_values 2827 2014-09-09 07:05:25Z andrius 

 Adding full bibliography for 7218714--7218716.cif.
;
_cod_original_sg_symbol_H-M 'C c  '
_cod_database_code 7218715

loop_
_symmetry_equiv_pos_as_xyz
'x, y, z'
'x, -y, z+1/2'
'x+1/2, y+1/2, z'
'x+1/2, -y+1/2, z+1/2'

loop_
_atom_site_label
_atom_site_type_symbol
_atom_site_fract_x
_atom_site_fract_y
_atom_site_fract_z
_atom_site_U_iso_or_equiv
_atom_site_adp_type
_atom_site_occupancy
_atom_site_symmetry_multiplicity
_atom_site_calc_flag
_atom_site_refinement_flags
N1A N 0.24696(7) 0.82350(5) -0.03163(5) 0.02548(18) Uani 1 1 d .
C2A C 0.21108(9) 0.88307(5) -0.07059(6) 0.0247(2) Uani 1 1 d .
O2A O 0.11709(6) 0.89854(4) -0.08184(4) 0.02929(17) Uani 1 1 d .
C3A C 0.30575(9) 0.91564(6) -0.09084(5) 0.0247(2) Uani 1 1 d .
C3AA C 0.39540(9) 0.87611(5) -0.06244(5) 0.0233(2) Uani 1 1 d .
N4A N 0.49678(8) 0.88607(5) -0.06675(5) 0.02459(18) Uani 1 1 d .
C4AA C 0.56395(9) 0.83585(5) -0.03606(6) 0.0245(2) Uani 1 1 d .
C5A C 0.67344(9) 0.84118(6) -0.04063(6) 0.0291(2) Uani 1 1 d .
H5A H 0.6999 0.8793 -0.0635 0.035 Uiso 1 1 calc R
C6A C 0.74277(10) 0.79159(6) -0.01222(6) 0.0316(2) Uani 1 1 d .
H6A H 0.8167 0.7955 -0.0158 0.038 Uiso 1 1 calc R
C7A C 0.70447(10) 0.73530(6) 0.02195(7) 0.0320(2) Uani 1 1 d .
H7A H 0.7526 0.7010 0.0411 0.038 Uiso 1 1 calc R
C8A C 0.59756(10) 0.72937(6) 0.02800(6) 0.0297(2) Uani 1 1 d .
H8A H 0.5729 0.6916 0.0523 0.036 Uiso 1 1 calc R
C8AA C 0.52449(9) 0.77885(6) -0.00156(5) 0.0249(2) Uani 1 1 d .
N9A N 0.41656(8) 0.76990(5) 0.00336(5) 0.02575(19) Uani 1 1 d .
C9AA C 0.35689(9) 0.81770(5) -0.02683(5) 0.0236(2) Uani 1 1 d .
C11A C 0.17730(9) 0.77943(6) 0.00008(6) 0.0257(2) Uani 1 1 d .
C12A C 0.18550(10) 0.70927(6) -0.00674(7) 0.0302(2) Uani 1 1 d .
H12A H 0.2369 0.6903 -0.0332 0.036 Uiso 1 1 calc R
C13A C 0.11822(10) 0.66700(6) 0.02529(7) 0.0338(2) Uani 1 1 d .
H13A H 0.1236 0.6190 0.0209 0.041 Uiso 1 1 calc R
C14A C 0.04295(10) 0.69480(6) 0.06379(7) 0.0337(2) Uani 1 1 d .
H14A H -0.0021 0.6657 0.0863 0.040 Uiso 1 1 calc R
C15A C 0.03340(9) 0.76507(6) 0.06948(7) 0.0318(2) Uani 1 1 d .
H15A H -0.0192 0.7839 0.0950 0.038 Uiso 1 1 calc R
C16A C 0.10091(9) 0.80763(6) 0.03779(6) 0.0287(2) Uani 1 1 d .
H16A H 0.0950 0.8557 0.0418 0.034 Uiso 1 1 calc R
C30A C 0.30919(10) 0.97227(6) -0.13432(6) 0.0267(2) Uani 1 1 d .
C31A C 0.21033(9) 1.00637(6) -0.16717(6) 0.0298(2) Uani 1 1 d .
C32A C 0.17584(11) 0.99722(8) -0.23797(7) 0.0418(3) Uani 1 1 d .
H32A H 0.2170 0.9707 -0.2660 0.050 Uiso 1 1 calc R
C33A C 0.08106(12) 1.02680(10) -0.26795(8) 0.0522(4) Uani 1 1 d .
H33A H 0.0573 1.0201 -0.3164 0.063 Uiso 1 1 calc R
C34A C 0.02153(12) 1.06567(9) -0.22787(8) 0.0491(4) Uani 1 1 d .
H34A H -0.0426 1.0864 -0.2488 0.059 Uiso 1 1 calc R
C35A C 0.05469(12) 1.07450(9) -0.15752(8) 0.0483(4) Uani 1 1 d .
H35A H 0.0132 1.1010 -0.1298 0.058 Uiso 1 1 calc R
C36A C 0.14870(12) 1.04472(8) -0.12697(7) 0.0416(3) Uani 1 1 d .
H36A H 0.1710 1.0506 -0.0782 0.050 Uiso 1 1 calc R
N30A N 0.40330(9) 0.99454(5) -0.14807(5) 0.0310(2) Uani 1 1 d D
H30A H 0.4583(11) 0.9687(8) -0.1303(8) 0.037 Uiso 1 1 d D
C37A C 0.42193(11) 1.05205(7) -0.19378(7) 0.0363(3) Uani 1 1 d .
H37A H 0.3699 1.0887 -0.1885 0.044 Uiso 1 1 calc R
H37B H 0.4122 1.0371 -0.2434 0.044 Uiso 1 1 calc R
C38A C 0.53425(12) 1.07881(7) -0.17432(7) 0.0380(3) Uani 1 1 d .
H38A H 0.5433 1.1205 -0.2020 0.046 Uiso 1 1 calc R
H38B H 0.5438 1.0917 -0.1241 0.046 Uiso 1 1 calc R
C39A C 0.62010(10) 1.02814(6) -0.18697(6) 0.0317(2) Uani 1 1 d .
C40A C 0.71936(12) 1.02757(9) -0.14602(8) 0.0461(3) Uani 1 1 d .
H40A H 0.7340 1.0580 -0.1075 0.055 Uiso 1 1 calc R
C41A C 0.79620(12) 0.98220(10) -0.16202(9) 0.0551(4) Uani 1 1 d .
H41A H 0.8648 0.9816 -0.1353 0.066 Uiso 1 1 calc R
C42A C 0.77197(12) 0.93791(8) -0.21717(8) 0.0470(3) Uani 1 1 d .
H42A H 0.8233 0.9063 -0.2295 0.056 Uiso 1 1 calc R
C43A C 0.67135(11) 0.94061(7) -0.25419(8) 0.0395(3) Uani 1 1 d .
H43A H 0.6542 0.9095 -0.2918 0.047 Uiso 1 1 calc R
N44A N 0.59630(8) 0.98483(5) -0.23985(6) 0.0336(2) Uani 1 1 d .
N1B N 0.74830(7) 0.93585(5) 0.10875(5) 0.02477(18) Uani 1 1 d .
C2B C 0.78168(8) 0.87421(5) 0.14446(6) 0.0241(2) Uani 1 1 d .
O2B O 0.87430(6) 0.85545(4) 0.15195(4) 0.02795(16) Uani 1 1 d .
C3B C 0.68641(8) 0.84329(5) 0.16641(6) 0.0249(2) Uani 1 1 d .
C3AB C 0.59812(8) 0.88555(5) 0.14071(5) 0.0231(2) Uani 1 1 d .
N4B N 0.49646(7) 0.87732(5) 0.14507(5) 0.02410(18) Uani 1 1 d .
C4AB C 0.43176(9) 0.92888(5) 0.11464(5) 0.0240(2) Uani 1 1 d .
C5B C 0.32133(9) 0.92515(6) 0.11805(6) 0.0275(2) Uani 1 1 d .
H5B H 0.2928 0.8872 0.1401 0.033 Uiso 1 1 calc R
C6B C 0.25451(9) 0.97621(7) 0.08955(6) 0.0310(2) Uani 1 1 d .
H6B H 0.1803 0.9738 0.0928 0.037 Uiso 1 1 calc R
C7B C 0.29557(10) 1.03169(6) 0.05581(6) 0.0313(2) Uani 1 1 d .
H7B H 0.2491 1.0669 0.0368 0.038 Uiso 1 1 calc R
C8B C 0.40265(9) 1.03566(6) 0.04997(6) 0.0289(2) Uani 1 1 d .
H8B H 0.4291 1.0727 0.0255 0.035 Uiso 1 1 calc R
C8AB C 0.47328(9) 0.98512(5) 0.08012(5) 0.0242(2) Uani 1 1 d .
N9B N 0.58126(7) 0.99219(5) 0.07510(5) 0.02478(18) Uani 1 1 d .
C9AB C 0.63890(8) 0.94339(5) 0.10537(5) 0.0228(2) Uani 1 1 d .
C11B C 0.81973(9) 0.97949(6) 0.07833(6) 0.0252(2) Uani 1 1 d .
C12B C 0.89187(9) 0.95188(6) 0.03722(6) 0.0267(2) Uani 1 1 d .
H12B H 0.8927 0.9042 0.0289 0.032 Uiso 1 1 calc R
C13B C 0.96275(9) 0.99427(6) 0.00829(6) 0.0301(2) Uani 1 1 d .
H13B H 1.0123 0.9755 -0.0196 0.036 Uiso 1 1 calc R
C14B C 0.96106(10) 1.06408(6) 0.02027(7) 0.0328(2) Uani 1 1 d .
H14B H 1.0093 1.0930 0.0003 0.039 Uiso 1 1 calc R
C15B C 0.88917(10) 1.09159(6) 0.06131(7) 0.0340(3) Uani 1 1 d .
H15B H 0.8883 1.1393 0.0694 0.041 Uiso 1 1 calc R
C16B C 0.81826(10) 1.04930(6) 0.09064(7) 0.0302(2) Uani 1 1 d .
H16B H 0.7691 1.0680 0.1189 0.036 Uiso 1 1 calc R
C30B C 0.68229(9) 0.78112(6) 0.20099(6) 0.0263(2) Uani 1 1 d .
C31B C 0.78184(9) 0.74467(6) 0.22970(6) 0.0273(2) Uani 1 1 d .
C32B C 0.84997(10) 0.77403(6) 0.28410(6) 0.0308(2) Uani 1 1 d .
H32B H 0.8324 0.8164 0.3035 0.037 Uiso 1 1 calc R
C33B C 0.94382(10) 0.74088(7) 0.30988(7) 0.0359(3) Uani 1 1 d .
H33B H 0.9902 0.7605 0.3473 0.043 Uiso 1 1 calc R
C34B C 0.97020(10) 0.67964(7) 0.28150(7) 0.0359(3) Uani 1 1 d .
H34B H 1.0353 0.6579 0.2989 0.043 Uiso 1 1 calc R
C35B C 0.90257(10) 0.64965(7) 0.22790(7) 0.0346(3) Uani 1 1 d .
H35B H 0.9207 0.6072 0.2088 0.042 Uiso 1 1 calc R
C36B C 0.80776(10) 0.68215(6) 0.20215(6) 0.0315(2) Uani 1 1 d .
H36B H 0.7606 0.6616 0.1657 0.038 Uiso 1 1 calc R
N30B N 0.58890(8) 0.75301(5) 0.20876(6) 0.0311(2) Uani 1 1 d D
H30B H 0.5294(11) 0.7745(8) 0.1903(8) 0.037 Uiso 1 1 d D
C37B C 0.57144(10) 0.69337(7) 0.25189(8) 0.0374(3) Uani 1 1 d .
H37C H 0.6410 0.6740 0.2717 0.045 Uiso 1 1 calc R
H37D H 0.5321 0.6581 0.2222 0.045 Uiso 1 1 calc R
C38B C 0.50881(11) 0.71249(8) 0.31099(7) 0.0424(3) Uani 1 1 d .
H38C H 0.5041 0.6722 0.3414 0.051 Uiso 1 1 calc R
H38D H 0.5481 0.7484 0.3398 0.051 Uiso 1 1 calc R
C39B C 0.39778(10) 0.73767(7) 0.28640(7) 0.0357(3) Uani 1 1 d .
C40B C 0.33623(12) 0.76669(9) 0.33334(8) 0.0500(4) Uani 1 1 d .
H40B H 0.3645 0.7728 0.3812 0.060 Uiso 1 1 calc R
C41B C 0.23307(13) 0.78654(10) 0.30938(11) 0.0591(4) Uani 1 1 d .
H41B H 0.1891 0.8061 0.3406 0.071 Uiso 1 1 calc R
C42B C 0.19509(12) 0.77741(8) 0.23918(10) 0.0498(4) Uani 1 1 d .
H42B H 0.1245 0.7903 0.2212 0.060 Uiso 1 1 calc R
C43B C 0.26177(11) 0.74935(8) 0.19621(8) 0.0433(3) Uani 1 1 d .
H43B H 0.2358 0.7436 0.1479 0.052 Uiso 1 1 calc R
N44B N 0.36200(9) 0.72947(7) 0.21859(6) 0.0393(2) Uani 1 1 d .

loop_
_atom_site_aniso_label
_atom_site_aniso_U_11
_atom_site_aniso_U_22
_atom_site_aniso_U_33
_atom_site_aniso_U_23
_atom_site_aniso_U_13
_atom_site_aniso_U_12
N1A 0.0252(4) 0.0211(4) 0.0303(4) 0.0007(3) 0.0044(4) -0.0010(3)
C2A 0.0284(5) 0.0208(5) 0.0245(5) -0.0027(4) 0.0022(4) 0.0008(4)
O2A 0.0267(4) 0.0274(4) 0.0330(4) -0.0009(3) 0.0011(3) 0.0020(3)
C3A 0.0271(5) 0.0229(5) 0.0243(5) -0.0004(4) 0.0042(4) 0.0023(4)
C3AA 0.0277(5) 0.0200(4) 0.0223(5) -0.0023(4) 0.0036(4) -0.0001(4)
N4A 0.0270(5) 0.0223(4) 0.0247(4) -0.0011(3) 0.0041(3) -0.0002(3)
C4AA 0.0277(5) 0.0218(5) 0.0238(5) -0.0035(4) 0.0024(4) -0.0012(4)
C5A 0.0287(6) 0.0279(5) 0.0310(5) -0.0021(4) 0.0046(4) -0.0022(4)
C6A 0.0256(5) 0.0317(6) 0.0366(6) -0.0054(5) 0.0008(4) -0.0009(4)
C7A 0.0300(6) 0.0289(6) 0.0351(6) -0.0018(5) -0.0036(4) 0.0028(4)
C8A 0.0319(6) 0.0241(5) 0.0317(5) 0.0010(4) -0.0011(4) -0.0007(4)
C8AA 0.0258(5) 0.0230(5) 0.0255(5) -0.0022(4) 0.0017(4) -0.0015(4)
N9A 0.0273(5) 0.0219(4) 0.0277(4) -0.0008(3) 0.0020(4) -0.0018(3)
C9AA 0.0259(5) 0.0209(5) 0.0242(5) -0.0029(4) 0.0036(4) -0.0016(4)
C11A 0.0240(5) 0.0237(5) 0.0291(5) 0.0004(4) 0.0022(4) -0.0027(4)
C12A 0.0295(6) 0.0242(5) 0.0379(6) -0.0029(4) 0.0079(4) 0.0005(4)
C13A 0.0326(6) 0.0235(5) 0.0454(7) 0.0006(5) 0.0053(5) -0.0027(4)
C14A 0.0275(6) 0.0311(6) 0.0432(6) 0.0040(5) 0.0073(5) -0.0055(5)
C15A 0.0245(5) 0.0339(6) 0.0375(6) 0.0001(5) 0.0058(4) 0.0018(4)
C16A 0.0261(5) 0.0245(5) 0.0350(5) -0.0008(4) 0.0023(4) 0.0019(4)
C30A 0.0314(5) 0.0252(5) 0.0244(5) 0.0001(4) 0.0071(4) 0.0033(4)
C31A 0.0310(6) 0.0296(5) 0.0295(5) 0.0073(4) 0.0069(4) 0.0028(4)
C32A 0.0364(7) 0.0575(8) 0.0317(6) -0.0003(6) 0.0054(5) 0.0073(6)
C33A 0.0385(8) 0.0828(12) 0.0345(7) 0.0097(7) 0.0020(6) 0.0087(7)
C34A 0.0347(7) 0.0663(10) 0.0465(8) 0.0235(7) 0.0061(6) 0.0125(6)
C35A 0.0452(8) 0.0553(9) 0.0457(7) 0.0108(6) 0.0111(6) 0.0205(7)
C36A 0.0441(7) 0.0490(8) 0.0317(6) 0.0032(5) 0.0051(5) 0.0167(6)
N30A 0.0306(5) 0.0292(5) 0.0351(5) 0.0107(4) 0.0108(4) 0.0065(4)
C37A 0.0376(7) 0.0337(6) 0.0400(6) 0.0145(5) 0.0147(5) 0.0078(5)
C38A 0.0481(8) 0.0297(6) 0.0387(6) 0.0035(5) 0.0146(5) -0.0024(5)
C39A 0.0327(6) 0.0322(6) 0.0315(6) 0.0053(4) 0.0088(5) -0.0063(5)
C40A 0.0394(7) 0.0601(9) 0.0379(7) -0.0020(6) 0.0015(5) -0.0115(6)
C41A 0.0306(7) 0.0848(12) 0.0484(8) 0.0129(8) -0.0010(6) -0.0001(7)
C42A 0.0368(7) 0.0554(9) 0.0511(8) 0.0142(7) 0.0148(6) 0.0095(6)
C43A 0.0386(7) 0.0383(7) 0.0439(7) 0.0031(5) 0.0144(5) 0.0008(5)
N44A 0.0307(5) 0.0347(5) 0.0359(5) 0.0004(4) 0.0059(4) -0.0021(4)
N1B 0.0230(4) 0.0206(4) 0.0309(5) 0.0015(3) 0.0043(3) -0.0002(3)
C2B 0.0252(5) 0.0209(5) 0.0261(5) -0.0017(4) 0.0028(4) 0.0002(4)
O2B 0.0231(4) 0.0282(4) 0.0322(4) 0.0012(3) 0.0025(3) 0.0020(3)
C3B 0.0242(5) 0.0221(5) 0.0283(5) -0.0004(4) 0.0029(4) -0.0008(4)
C3AB 0.0256(5) 0.0201(5) 0.0241(5) -0.0013(4) 0.0048(4) -0.0009(4)
N4B 0.0231(4) 0.0228(4) 0.0265(4) -0.0003(3) 0.0037(3) -0.0003(3)
C4AB 0.0247(5) 0.0225(5) 0.0245(5) -0.0040(4) 0.0025(4) -0.0002(4)
C5B 0.0246(5) 0.0299(5) 0.0283(5) -0.0026(4) 0.0042(4) -0.0016(4)
C6B 0.0230(5) 0.0365(6) 0.0331(6) -0.0063(5) 0.0011(4) 0.0021(4)
C7B 0.0292(6) 0.0283(6) 0.0340(6) -0.0038(5) -0.0052(4) 0.0061(5)
C8B 0.0299(6) 0.0245(5) 0.0307(5) -0.0011(4) -0.0016(4) 0.0009(4)
C8AB 0.0250(5) 0.0220(5) 0.0251(5) -0.0035(4) 0.0010(4) -0.0006(4)
N9B 0.0245(4) 0.0212(4) 0.0284(4) -0.0005(3) 0.0026(3) -0.0006(3)
C9AB 0.0219(5) 0.0206(5) 0.0260(5) -0.0024(4) 0.0035(4) -0.0014(4)
C11B 0.0224(5) 0.0240(5) 0.0292(5) 0.0019(4) 0.0025(4) -0.0021(4)
C12B 0.0252(5) 0.0233(5) 0.0315(5) -0.0016(4) 0.0028(4) -0.0015(4)
C13B 0.0246(5) 0.0311(6) 0.0354(6) -0.0018(5) 0.0071(4) -0.0019(4)
C14B 0.0293(6) 0.0288(6) 0.0416(6) 0.0017(5) 0.0094(5) -0.0066(4)
C15B 0.0344(6) 0.0241(5) 0.0450(7) 0.0002(5) 0.0106(5) -0.0035(5)
C16B 0.0292(6) 0.0243(5) 0.0386(6) -0.0011(4) 0.0105(5) -0.0003(4)
C30B 0.0253(5) 0.0240(5) 0.0295(5) 0.0006(4) 0.0030(4) 0.0003(4)
C31B 0.0242(5) 0.0258(5) 0.0320(5) 0.0064(4) 0.0048(4) 0.0005(4)
C32B 0.0327(6) 0.0303(6) 0.0295(5) 0.0047(4) 0.0044(4) 0.0005(5)
C33B 0.0307(6) 0.0427(7) 0.0332(6) 0.0089(5) -0.0004(5) 0.0000(5)
C34B 0.0292(6) 0.0436(7) 0.0359(6) 0.0159(5) 0.0080(5) 0.0093(5)
C35B 0.0369(6) 0.0317(6) 0.0370(6) 0.0095(5) 0.0114(5) 0.0084(5)
C36B 0.0329(6) 0.0259(5) 0.0351(6) 0.0040(4) 0.0026(5) 0.0018(4)
N30B 0.0253(5) 0.0265(5) 0.0412(5) 0.0107(4) 0.0032(4) 0.0007(4)
C37B 0.0295(6) 0.0298(6) 0.0531(7) 0.0179(5) 0.0061(5) 0.0009(5)
C38B 0.0349(7) 0.0504(8) 0.0410(7) 0.0210(6) 0.0008(5) -0.0015(6)
C39B 0.0325(6) 0.0361(6) 0.0392(6) 0.0137(5) 0.0074(5) -0.0038(5)
C40B 0.0430(8) 0.0628(10) 0.0464(8) -0.0008(7) 0.0144(6) -0.0089(7)
C41B 0.0419(8) 0.0662(11) 0.0735(11) -0.0084(9) 0.0239(8) -0.0017(7)
C42B 0.0288(7) 0.0513(8) 0.0702(10) 0.0140(7) 0.0098(6) -0.0005(6)
C43B 0.0308(6) 0.0503(8) 0.0482(7) 0.0168(6) 0.0025(5) -0.0019(6)
N44B 0.0303(5) 0.0487(6) 0.0387(5) 0.0128(5) 0.0035(4) 0.0027(5)

loop_
_atom_type_symbol
_atom_type_description
_atom_type_scat_dispersion_real
_atom_type_scat_dispersion_imag
_atom_type_scat_source
C C 0.0181 0.0091 'International Tables Vol C Tables 4.2.6.8 and 6.1.1.4'
H H 0.0000 0.0000 'International Tables Vol C Tables 4.2.6.8 and 6.1.1.4'
N N 0.0311 0.0180 'International Tables Vol C Tables 4.2.6.8 and 6.1.1.4'
O O 0.0492 0.0322 'International Tables Vol C Tables 4.2.6.8 and 6.1.1.4'

loop_
_geom_angle_atom_site_label_1
_geom_angle_atom_site_label_2
_geom_angle_atom_site_label_3
_geom_angle
C9AA N1A C11A 126.26(9)
C9AA N1A C2A 110.51(9)
C11A N1A C2A 123.15(9)
O2A C2A N1A 122.23(10)
O2A C2A C3A 131.39(10)
N1A C2A C3A 106.38(9)
C30A C3A C3AA 125.40(10)
C30A C3A C2A 126.92(10)
C3AA C3A C2A 107.53(9)
N4A C3AA C3A 129.26(10)
N4A C3AA C9AA 122.56(10)
C3A C3AA C9AA 108.17(10)
C3AA N4A C4AA 114.83(9)
N4A C4AA C5A 118.57(10)
N4A C4AA C8AA 121.71(10)
C5A C4AA C8AA 119.71(10)
C6A C5A C4AA 120.49(11)
C6A C5A H5A 119.8
C4AA C5A H5A 119.8
C5A C6A C7A 120.12(11)
C5A C6A H6A 119.9
C7A C6A H6A 119.9
C8A C7A C6A 120.52(11)
C8A C7A H7A 119.7
C6A C7A H7A 119.7
C7A C8A C8AA 120.57(11)
C7A C8A H8A 119.7
C8AA C8A H8A 119.7
N9A C8AA C8A 118.98(10)
N9A C8AA C4AA 122.44(10)
C8A C8AA C4AA 118.57(10)
C9AA N9A C8AA 113.55(9)
N9A C9AA N1A 127.74(10)
N9A C9AA C3AA 124.90(10)
N1A C9AA C3AA 107.36(9)
C12A C11A C16A 120.52(10)
C12A C11A N1A 120.24(10)
C16A C11A N1A 119.24(10)
C13A C12A C11A 119.59(11)
C13A C12A H12A 120.2
C11A C12A H12A 120.2
C12A C13A C14A 120.14(11)
C12A C13A H13A 119.9
C14A C13A H13A 119.9
C13A C14A C15A 120.25(11)
C13A C14A H14A 119.9
C15A C14A H14A 119.9
C16A C15A C14A 119.85(11)
C16A C15A H15A 120.1
C14A C15A H15A 120.1
C15A C16A C11A 119.64(11)
C15A C16A H16A 120.2
C11A C16A H16A 120.2
N30A C30A C3A 118.65(10)
N30A C30A C31A 119.71(10)
C3A C30A C31A 121.60(11)
C32A C31A C36A 119.16(12)
C32A C31A C30A 120.04(11)
C36A C31A C30A 120.72(11)
C31A C32A C33A 119.96(13)
C31A C32A H32A 120.0
C33A C32A H32A 120.0
C34A C33A C32A 120.38(14)
C34A C33A H33A 119.8
C32A C33A H33A 119.8
C35A C34A C33A 120.01(13)
C35A C34A H34A 120.0
C33A C34A H34A 120.0
C34A C35A C36A 120.05(14)
C34A C35A H35A 120.0
C36A C35A H35A 120.0
C35A C36A C31A 120.42(13)
C35A C36A H36A 119.8
C31A C36A H36A 119.8
C30A N30A C37A 126.12(11)
C30A N30A H30A 114.4(10)
C37A N30A H30A 119.3(10)
N30A C37A C38A 109.65(11)
N30A C37A H37A 109.7
C38A C37A H37A 109.7
N30A C37A H37B 109.7
C38A C37A H37B 109.7
H37A C37A H37B 108.2
C39A C38A C37A 113.69(11)
C39A C38A H38A 108.8
C37A C38A H38A 108.8
C39A C38A H38B 108.8
C37A C38A H38B 108.8
H38A C38A H38B 107.7
N44A C39A C40A 121.71(13)
N44A C39A C38A 116.44(11)
C40A C39A C38A 121.85(13)
C41A C40A C39A 119.26(14)
C41A C40A H40A 120.4
C39A C40A H40A 120.4
C42A C41A C40A 119.01(14)
C42A C41A H41A 120.5
C40A C41A H41A 120.5
C41A C42A C43A 118.28(14)
C41A C42A H42A 120.9
C43A C42A H42A 120.9
N44A C43A C42A 123.44(14)
N44A C43A H43A 118.3
C42A C43A H43A 118.3
C39A N44A C43A 118.27(12)
C9AB N1B C11B 126.83(9)
C9AB N1B C2B 110.22(9)
C11B N1B C2B 122.85(9)
O2B C2B N1B 122.24(10)
O2B C2B C3B 131.11(10)
N1B C2B C3B 106.65(9)
C30B C3B C3AB 126.74(10)
C30B C3B C2B 125.77(10)
C3AB C3B C2B 107.30(9)
N4B C3AB C3B 129.63(10)
N4B C3AB C9AB 122.50(10)
C3B C3AB C9AB 107.87(9)
C3AB N4B C4AB 114.58(9)
N4B C4AB C5B 118.64(10)
N4B C4AB C8AB 122.05(10)
C5B C4AB C8AB 119.31(10)
C6B C5B C4AB 120.36(11)
C6B C5B H5B 119.8
C4AB C5B H5B 119.8
C5B C6B C7B 120.25(11)
C5B C6B H6B 119.9
C7B C6B H6B 119.9
C8B C7B C6B 120.62(11)
C8B C7B H7B 119.7
C6B C7B H7B 119.7
C7B C8B C8AB 120.39(11)
C7B C8B H8B 119.8
C8AB C8B H8B 119.8
N9B C8AB C8B 118.62(10)
N9B C8AB C4AB 122.35(10)
C8B C8AB C4AB 119.03(10)
C9AB N9B C8AB 113.41(9)
N9B C9AB N1B 127.00(10)
N9B C9AB C3AB 125.09(10)
N1B C9AB C3AB 107.90(9)
C12B C11B C16B 120.29(10)
C12B C11B N1B 119.71(10)
C16B C11B N1B 119.99(10)
C13B C12B C11B 119.82(10)
C13B C12B H12B 120.1
C11B C12B H12B 120.1
C14B C13B C12B 119.97(11)
C14B C13B H13B 120.0
C12B C13B H13B 120.0
C15B C14B C13B 120.19(11)
C15B C14B H14B 119.9
C13B C14B H14B 119.9
C14B C15B C16B 120.06(11)
C14B C15B H15B 120.0
C16B C15B H15B 120.0
C11B C16B C15B 119.67(11)
C11B C16B H16B 120.2
C15B C16B H16B 120.2
N30B C30B C3B 120.32(10)
N30B C30B C31B 118.69(10)
C3B C30B C31B 120.99(10)
C32B C31B C36B 119.79(11)
C32B C31B C30B 119.46(10)
C36B C31B C30B 120.75(10)
C33B C32B C31B 119.55(12)
C33B C32B H32B 120.2
C31B C32B H32B 120.2
C34B C33B C32B 120.46(12)
C34B C33B H33B 119.8
C32B C33B H33B 119.8
C33B C34B C35B 120.49(11)
C33B C34B H34B 119.8
C35B C34B H34B 119.8
C34B C35B C36B 119.49(12)
C34B C35B H35B 120.3
C36B C35B H35B 120.3
C31B C36B C35B 120.21(11)
C31B C36B H36B 119.9
C35B C36B H36B 119.9
C30B N30B C37B 126.49(10)
C30B N30B H30B 118.3(10)
C37B N30B H30B 114.8(10)
N30B C37B C38B 110.90(11)
N30B C37B H37C 109.5
C38B C37B H37C 109.5
N30B C37B H37D 109.5
C38B C37B H37D 109.5
H37C C37B H37D 108.0
C39B C38B C37B 113.79(11)
C39B C38B H38C 108.8
C37B C38B H38C 108.8
C39B C38B H38D 108.8
C37B C38B H38D 108.8
H38C C38B H38D 107.7
N44B C39B C40B 122.39(13)
N44B C39B C38B 116.95(12)
C40B C39B C38B 120.65(13)
C41B C40B C39B 118.96(15)
C41B C40B H40B 120.5
C39B C40B H40B 120.5
C40B C41B C42B 118.88(15)
C40B C41B H41B 120.6
C42B C41B H41B 120.6
C43B C42B C41B 118.36(14)
C43B C42B H42B 120.8
C41B C42B H42B 120.8
N44B C43B C42B 123.59(15)
N44B C43B H43B 118.2
C42B C43B H43B 118.2
C39B N44B C43B 117.80(13)

loop_
_geom_bond_atom_site_label_1
_geom_bond_atom_site_label_2
_geom_bond_distance
N1A C9AA 1.3872(14)
N1A C11A 1.4261(14)
N1A C2A 1.4306(14)
C2A O2A 1.2200(14)
C2A C3A 1.4542(15)
C3A C30A 1.3943(15)
C3A C3AA 1.4245(15)
C3AA N4A 1.3109(14)
C3AA C9AA 1.4509(14)
N4A C4AA 1.3833(14)
C4AA C5A 1.4036(16)
C4AA C8AA 1.4231(15)
C5A C6A 1.3757(17)
C5A H5A 0.9500
C6A C7A 1.4029(18)
C6A H6A 0.9500
C7A C8A 1.3777(17)
C7A H7A 0.9500
C8A C8AA 1.4096(15)
C8A H8A 0.9500
C8AA N9A 1.3924(14)
N9A C9AA 1.2942(14)
C11A C12A 1.3887(16)
C11A C16A 1.3945(16)
C12A C13A 1.3878(17)
C12A H12A 0.9500
C13A C14A 1.3900(18)
C13A H13A 0.9500
C14A C15A 1.3903(18)
C14A H14A 0.9500
C15A C16A 1.3898(17)
C15A H15A 0.9500
C16A H16A 0.9500
C30A N30A 1.3266(16)
C30A C31A 1.4866(16)
C31A C32A 1.3854(17)
C31A C36A 1.3874(17)
C32A C33A 1.390(2)
C32A H32A 0.9500
C33A C34A 1.375(2)
C33A H33A 0.9500
C34A C35A 1.373(2)
C34A H34A 0.9500
C35A C36A 1.3868(19)
C35A H35A 0.9500
C36A H36A 0.9500
N30A C37A 1.4677(14)
N30A H30A 0.894(13)
C37A C38A 1.517(2)
C37A H37A 0.9900
C37A H37B 0.9900
C38A C39A 1.5154(18)
C38A H38A 0.9900
C38A H38B 0.9900
C39A N44A 1.3292(17)
C39A C40A 1.3943(19)
C40A C41A 1.382(2)
C40A H40A 0.9500
C41A C42A 1.374(3)
C41A H41A 0.9500
C42A C43A 1.378(2)
C42A H42A 0.9500
C43A N44A 1.3411(17)
C43A H43A 0.9500
N1B C9AB 1.3857(14)
N1B C11B 1.4240(14)
N1B C2B 1.4280(13)
C2B O2B 1.2196(14)
C2B C3B 1.4595(15)
C3B C30B 1.3935(15)
C3B C3AB 1.4280(15)
C3AB N4B 1.3100(14)
C3AB C9AB 1.4512(14)
N4B C4AB 1.3835(14)
C4AB C5B 1.4094(15)
C4AB C8AB 1.4226(15)
C5B C6B 1.3788(17)
C5B H5B 0.9500
C6B C7B 1.4007(18)
C6B H6B 0.9500
C7B C8B 1.3764(17)
C7B H7B 0.9500
C8B C8AB 1.4094(15)
C8B H8B 0.9500
C8AB N9B 1.3893(14)
N9B C9AB 1.2959(14)
C11B C12B 1.3910(15)
C11B C16B 1.3911(16)
C12B C13B 1.3905(16)
C12B H12B 0.9500
C13B C14B 1.3903(17)
C13B H13B 0.9500
C14B C15B 1.3870(17)
C14B H14B 0.9500
C15B C16B 1.3933(16)
C15B H15B 0.9500
C16B H16B 0.9500
C30B N30B 1.3300(15)
C30B C31B 1.4919(15)
C31B C32B 1.3917(17)
C31B C36B 1.3922(16)
C32B C33B 1.3889(17)
C32B H32B 0.9500
C33B C34B 1.378(2)
C33B H33B 0.9500
C34B C35B 1.383(2)
C34B H34B 0.9500
C35B C36B 1.3928(17)
C35B H35B 0.9500
C36B H36B 0.9500
N30B C37B 1.4671(14)
N30B H30B 0.896(13)
C37B C38B 1.512(2)
C37B H37C 0.9900
C37B H37D 0.9900
C38B C39B 1.5074(19)
C38B H38C 0.9900
C38B H38D 0.9900
C39B N44B 1.3325(18)
C39B C40B 1.387(2)
C40B C41B 1.384(2)
C40B H40B 0.9500
C41B C42B 1.384(3)
C41B H41B 0.9500
C42B C43B 1.369(2)
C42B H42B 0.9500
C43B N44B 1.3442(17)
C43B H43B 0.9500

loop_
_geom_hbond_atom_site_label_D
_geom_hbond_atom_site_label_H
_geom_hbond_atom_site_label_A
_geom_hbond_distance_DH
_geom_hbond_distance_HA
_geom_hbond_distance_DA
_geom_hbond_angle_DHA
N30A H30A N4A 0.89(1) 2.05(2) 2.811(1) 142(1)
N30B H30B N4B 0.90(13) 2.22(2) 2.908(1) 134(1)
N30B H30B N44B 0.90(1) 2.42(2) 2.939(2) 117(1)

loop_
_geom_torsion_atom_site_label_1
_geom_torsion_atom_site_label_2
_geom_torsion_atom_site_label_3
_geom_torsion_atom_site_label_4
_geom_torsion
C9AA N1A C2A O2A 179.71(10)
C11A N1A C2A O2A -3.24(16)
C9AA N1A C2A C3A 0.02(11)
C11A N1A C2A C3A 177.07(9)
O2A C2A C3A C30A -5.30(19)
N1A C2A C3A C30A 174.35(10)
O2A C2A C3A C3AA 179.03(11)
N1A C2A C3A C3AA -1.32(11)
C30A C3A C3AA N4A 4.71(18)
C2A C3A C3AA N4A -179.53(10)
C30A C3A C3AA C9AA -173.66(10)
C2A C3A C3AA C9AA 2.09(11)
C3A C3AA N4A C4AA -176.84(10)
C9AA C3AA N4A C4AA 1.33(14)
C3AA N4A C4AA C5A 177.60(9)
C3AA N4A C4AA C8AA -1.14(14)
N4A C4AA C5A C6A -178.54(10)
C8AA C4AA C5A C6A 0.23(16)
C4AA C5A C6A C7A -0.32(17)
C5A C6A C7A C8A -0.60(18)
C6A C7A C8A C8AA 1.60(18)
C7A C8A C8AA N9A 177.68(11)
C7A C8A C8AA C4AA -1.65(16)
N4A C4AA C8AA N9A 0.16(16)
C5A C4AA C8AA N9A -178.57(10)
N4A C4AA C8AA C8A 179.47(10)
C5A C4AA C8AA C8A 0.74(15)
C8A C8AA N9A C9AA -178.66(10)
C4AA C8AA N9A C9AA 0.64(15)
C8AA N9A C9AA N1A 179.56(10)
C8AA N9A C9AA C3AA -0.47(15)
C11A N1A C9AA N9A 4.29(18)
C2A N1A C9AA N9A -178.76(10)
C11A N1A C9AA C3AA -175.67(10)
C2A N1A C9AA C3AA 1.27(11)
N4A C3AA C9AA N9A -0.56(16)
C3A C3AA C9AA N9A 177.94(10)
N4A C3AA C9AA N1A 179.41(9)
C3A C3AA C9AA N1A -2.09(11)
C9AA N1A C11A C12A -48.75(16)
C2A N1A C11A C12A 134.68(11)
C9AA N1A C11A C16A 131.39(12)
C2A N1A C11A C16A -45.19(15)
C16A C11A C12A C13A -1.09(18)
N1A C11A C12A C13A 179.04(11)
C11A C12A C13A C14A 0.15(19)
C12A C13A C14A C15A 1.09(19)
C13A C14A C15A C16A -1.38(19)
C14A C15A C16A C11A 0.45(18)
C12A C11A C16A C15A 0.79(18)
N1A C11A C16A C15A -179.34(10)
C3AA C3A C30A N30A -3.99(17)
C2A C3A C30A N30A -178.93(10)
C3AA C3A C30A C31A 173.92(10)
C2A C3A C30A C31A -1.02(17)
N30A C30A C31A C32A 72.80(16)
C3A C30A C31A C32A -105.09(14)
N30A C30A C31A C36A -110.52(14)
C3A C30A C31A C36A 71.59(16)
C36A C31A C32A C33A 0.6(2)
C30A C31A C32A C33A 177.29(14)
C31A C32A C33A C34A 0.6(3)
C32A C33A C34A C35A -1.1(3)
C33A C34A C35A C36A 0.6(3)
C34A C35A C36A C31A 0.6(2)
C32A C31A C36A C35A -1.1(2)
C30A C31A C36A C35A -177.82(13)
C3A C30A N30A C37A 178.45(11)
C31A C30A N30A C37A 0.50(18)
C30A N30A C37A C38A 157.72(11)
N30A C37A C38A C39A 64.53(14)
C37A C38A C39A N44A 31.05(15)
C37A C38A C39A C40A -149.85(12)
N44A C39A C40A C41A 2.0(2)
C38A C39A C40A C41A -177.09(13)
C39A C40A C41A C42A -1.2(2)
C40A C41A C42A C43A -0.2(2)
C41A C42A C43A N44A 1.0(2)
C40A C39A N44A C43A -1.20(18)
C38A C39A N44A C43A 177.90(11)
C42A C43A N44A C39A -0.28(19)
C9AB N1B C2B O2B 177.60(10)
C11B N1B C2B O2B 0.99(16)
C9AB N1B C2B C3B -2.04(11)
C11B N1B C2B C3B -178.66(9)
O2B C2B C3B C30B -1.92(19)
N1B C2B C3B C30B 177.68(10)
O2B C2B C3B C3AB -177.13(11)
N1B C2B C3B C3AB 2.47(11)
C30B C3B C3AB N4B 2.12(19)
C2B C3B C3AB N4B 177.27(10)
C30B C3B C3AB C9AB -177.16(11)
C2B C3B C3AB C9AB -2.01(11)
C3B C3AB N4B C4AB 179.48(10)
C9AB C3AB N4B C4AB -1.33(14)
C3AB N4B C4AB C5B -178.68(9)
C3AB N4B C4AB C8AB 1.43(14)
N4B C4AB C5B C6B 178.72(10)
C8AB C4AB C5B C6B -1.38(15)
C4AB C5B C6B C7B 1.16(17)
C5B C6B C7B C8B 0.70(18)
C6B C7B C8B C8AB -2.31(17)
C7B C8B C8AB N9B -177.86(10)
C7B C8B C8AB C4AB 2.04(16)
N4B C4AB C8AB N9B -0.42(15)
C5B C4AB C8AB N9B 179.69(9)
N4B C4AB C8AB C8B 179.69(9)
C5B C4AB C8AB C8B -0.21(15)
C8B C8AB N9B C9AB 179.15(10)
C4AB C8AB N9B C9AB -0.75(14)
C8AB N9B C9AB N1B 179.38(10)
C8AB N9B C9AB C3AB 0.89(15)
C11B N1B C9AB N9B -1.45(17)
C2B N1B C9AB N9B -177.90(10)
C11B N1B C9AB C3AB 177.25(10)
C2B N1B C9AB C3AB 0.81(11)
N4B C3AB C9AB N9B 0.18(17)
C3B C3AB C9AB N9B 179.52(10)
N4B C3AB C9AB N1B -178.56(9)
C3B C3AB C9AB N1B 0.78(11)
C9AB N1B C11B C12B -129.51(11)
C2B N1B C11B C12B 46.52(15)
C9AB N1B C11B C16B 51.46(16)
C2B N1B C11B C16B -132.51(12)
C16B C11B C12B C13B -0.04(17)
N1B C11B C12B C13B -179.07(11)
C11B C12B C13B C14B -0.26(18)
C12B C13B C14B C15B 0.32(19)
C13B C14B C15B C16B -0.1(2)
C12B C11B C16B C15B 0.28(18)
N1B C11B C16B C15B 179.31(11)
C14B C15B C16B C11B -0.23(19)
C3AB C3B C30B N30B 4.74(18)
C2B C3B C30B N30B -169.55(11)
C3AB C3B C30B C31B -175.49(10)
C2B C3B C30B C31B 10.22(17)
N30B C30B C31B C32B -115.23(12)
C3B C30B C31B C32B 65.00(15)
N30B C30B C31B C36B 65.50(15)
C3B C30B C31B C36B -114.27(13)
C36B C31B C32B C33B 0.66(17)
C30B C31B C32B C33B -178.61(10)
C31B C32B C33B C34B 0.63(18)
C32B C33B C34B C35B -1.30(19)
C33B C34B C35B C36B 0.66(18)
C32B C31B C36B C35B -1.30(17)
C30B C31B C36B C35B 177.97(11)
C34B C35B C36B C31B 0.64(18)
C3B C30B N30B C37B -170.87(12)
C31B C30B N30B C37B 9.36(18)
C30B N30B C37B C38B 115.87(14)
N30B C37B C38B C39B 63.55(15)
C37B C38B C39B N44B 10.94(17)
C37B C38B C39B C40B -170.26(13)
N44B C39B C40B C41B 1.5(2)
C38B C39B C40B C41B -177.27(15)
C39B C40B C41B C42B -0.7(3)
C40B C41B C42B C43B -0.4(3)
C41B C42B C43B N44B 0.7(2)
C40B C39B N44B C43B -1.1(2)
C38B C39B N44B C43B 177.63(12)
C42B C43B N44B C39B 0.0(2)
